data_9000015
loop_
_publ_author_name
'Pabst, A.'

_publ_section_title
;
 Crystal structure and density of delafossite
;
_journal_name_full 'American Mineralogist'
_journal_page_first 175
_journal_page_last 176
_journal_volume 23
_journal_year 1938
_chemical_formula_sum 'Cu Fe O2'
_chemical_name_mineral Delafossite
_space_group_IT_number 166
_symmetry_space_group_name_Hall '-P 3* 2'
_symmetry_space_group_name_H-M 'R -3 m :R'
_cell_angle_alpha 29.43
_cell_angle_beta 29.43
_cell_angle_gamma 29.43
_cell_length_a 5.96
_cell_length_b 5.96
_cell_length_c 5.96
_cell_formula_units_Z 1
_cell_volume 45.238
_database_code_amcsd 0000018
_exptl_crystal_density_diffrn 5.557
_cod_original_sg_symbol_H-M 'R -3 m'
_cod_database_code 9000015

loop_
_space_group_symop_operation_xyz
x,y,z
-x,-z,-y
-z,-x,-y
y,x,z
y,z,x
-z,-y,-x
-x,-y,-z
x,z,y
z,x,y
-y,-x,-z
-y,-z,-x
z,y,x

loop_
_atom_site_label
_atom_site_fract_x
_atom_site_fract_y
_atom_site_fract_z
Cu 0.00000 0.00000 0.00000
Fe 0.50000 0.50000 0.50000
O 0.11111 0.11111 0.11111

loop_
_cod_related_entry_id
_cod_related_entry_database
_cod_related_entry_code
1 AMCSD 0000018
